data_7707849
loop_
_publ_author_name
'Paparo, Albert'
'Nguyen, Anh L. P.'
'Silvia, Jared S.'
'Spaniol, Thomas P.'
'Maron, Laurent'
'Cummins, Christopher C.'
'Okuda, Jun'

_publ_section_title
;
 Dihydrogen cleavage by a dimetalloxycarbene-borane frustrated Lewis pair.
;
_journal_issue 31
_journal_name_full 'Dalton transactions (Cambridge, England : 2003)'
_journal_page_first 10692
_journal_page_last 10695
_journal_paper_doi 10.1039/d1dt02273c
_journal_volume 50
_journal_year 2021
_chemical_formula_moiety '2(C55 H55 B F15 N3 O2 Ti), 0.5(C8 H20 O2), 2(C4 H10 O)'
_chemical_formula_sum 'C122 H140 B2 F30 N6 O7 Ti2'
_chemical_formula_weight 2489.81
_chemical_properties_physical ', Air-sensitive,Moisture-sensitive,Oxygen-sensitive'
_space_group_crystal_system triclinic
_space_group_IT_number 2
_space_group_name_Hall '-P 1'
_space_group_name_H-M_alt 'P -1'
_atom_sites_solution_hydrogens mixed
_audit_creation_method SHELXL-2013
_audit_update_record
;
2017-05-18 deposited with the CCDC.	2021-07-19 downloaded from the CCDC.
;
_cell_angle_alpha 64.910(3)
_cell_angle_beta 89.059(3)
_cell_angle_gamma 67.790(3)
_cell_formula_units_Z 1
_cell_length_a 13.570(2)
_cell_length_b 16.462(3)
_cell_length_c 16.688(3)
_cell_measurement_reflns_used 5207
_cell_measurement_temperature 100(2)
_cell_measurement_theta_max 23.95
_cell_measurement_theta_min 2.31
_cell_volume 3079.3(9)
_computing_cell_refinement 'Bruker SMART (2001)'
_computing_data_collection 'Bruker SMART (2001)'
_computing_data_reduction 'Bruker SAINT+ (1999)'
_computing_molecular_graphics 'ORTEP-III (Farrugia, 1999)'
_computing_structure_refinement 'SHELXL-2013 (Sheldrick, 2013)'
_computing_structure_solution 'SIR-92 (Altomare 1992)'
_diffrn_ambient_temperature 100(2)
_diffrn_measured_fraction_theta_full 0.998
_diffrn_measured_fraction_theta_max 0.991
_diffrn_measurement_device_type 'Bruker APEX-I CCD'
_diffrn_measurement_method '\w scans'
_diffrn_radiation_monochromator 'multilayer optics'
_diffrn_radiation_source microsource
_diffrn_radiation_type MoK\a
_diffrn_radiation_wavelength 0.71073
_diffrn_reflns_av_R_equivalents 0.0565
_diffrn_reflns_av_unetI/netI 0.0621
_diffrn_reflns_Laue_measured_fraction_full 0.998
_diffrn_reflns_Laue_measured_fraction_max 0.991
_diffrn_reflns_limit_h_max 16
_diffrn_reflns_limit_h_min -16
_diffrn_reflns_limit_k_max 19
_diffrn_reflns_limit_k_min -19
_diffrn_reflns_limit_l_max 19
_diffrn_reflns_limit_l_min -20
_diffrn_reflns_number 33876
_diffrn_reflns_point_group_measured_fraction_full 0.998
_diffrn_reflns_point_group_measured_fraction_max 0.991
_diffrn_reflns_theta_full 25.242
_diffrn_reflns_theta_max 25.345
_diffrn_reflns_theta_min 1.951
_exptl_absorpt_coefficient_mu 0.231
_exptl_absorpt_correction_T_max 0.7452
_exptl_absorpt_correction_T_min 0.6036
_exptl_absorpt_correction_type multi-scan
_exptl_absorpt_process_details 'Sadabs Bruker'
_exptl_crystal_colour red
_exptl_crystal_density_diffrn 1.343
_exptl_crystal_description plate
_exptl_crystal_F_000 1294
_exptl_crystal_recrystallization_method 'Re-crystallisation from solvent: diethyl ether and benzene'
_exptl_crystal_size_max 0.560
_exptl_crystal_size_mid 0.450
_exptl_crystal_size_min 0.130
_refine_diff_density_max 1.404
_refine_diff_density_min -1.426
_refine_diff_density_rms 0.090
_refine_ls_extinction_method none
_refine_ls_goodness_of_fit_ref 1.039
_refine_ls_hydrogen_treatment mixed
_refine_ls_matrix_type full
_refine_ls_number_parameters 785
_refine_ls_number_reflns 11182
_refine_ls_number_restraints 28
_refine_ls_restrained_S_all 1.048
_refine_ls_R_factor_all 0.0947
_refine_ls_R_factor_gt 0.0703
_refine_ls_shift/su_max 0.000
_refine_ls_shift/su_mean 0.000
_refine_ls_structure_factor_coef Fsqd
_refine_ls_weighting_details 'w=1/[\s^2^(Fo^2^)+(0.0972P)^2^+5.8481P] where P=(Fo^2^+2Fc^2^)/3'
_refine_ls_weighting_scheme calc
_refine_ls_wR_factor_gt 0.1847
_refine_ls_wR_factor_ref 0.2020
_reflns_Friedel_coverage 0.000
_reflns_number_gt 8286
_reflns_number_total 11182
_reflns_threshold_expression 'I > 2\s(I)'
_cod_data_source_file d1dt02273c2.cif
_cod_data_source_block 8
_cod_depositor_comments 'Adding full bibliography for 7707848--7707849.cif.'
_cod_original_cell_volume 3079.4(10)
_cod_database_code 7707849
_shelx_space_group_comment
;
The symmetry employed for this shelxl refinement is uniquely defined
by the following loop, which should always be used as a source of
symmetry information in preference to the above space-group names.
They are only intended as comments.
;
_shelx_estimated_absorpt_t_min 0.882
_shelx_estimated_absorpt_t_max 0.971
_shelxl_version_number 2013-4

loop_
_space_group_symop_operation_xyz
'x, y, z'
'-x, -y, -z'

loop_
_atom_site_label
_atom_site_type_symbol
_atom_site_fract_x
_atom_site_fract_y
_atom_site_fract_z
_atom_site_U_iso_or_equiv
_atom_site_adp_type
_atom_site_occupancy
_atom_site_site_symmetry_order
_atom_site_calc_flag
_atom_site_refinement_flags_posn
_atom_site_refinement_flags_adp
_atom_site_refinement_flags_occupancy
_atom_site_disorder_assembly
_atom_site_disorder_group
Ti1 Ti 0.85158(5) 0.38841(5) 0.31698(4) 0.01708(18) Uani 1 1 d . . . . .
F1 F 0.7302(2) 0.17137(17) 0.17766(16) 0.0310(5) Uani 1 1 d . . . . .
F2 F 0.8209(2) 0.0382(2) 0.11764(18) 0.0445(7) Uani 1 1 d . . . . .
F3 F 0.8356(2) -0.14856(19) 0.21278(19) 0.0445(7) Uani 1 1 d . . . . .
F4 F 0.7581(2) -0.19876(17) 0.36929(17) 0.0362(6) Uani 1 1 d . . . . .
F5 F 0.66672(18) -0.06711(16) 0.43088(15) 0.0262(5) Uani 1 1 d . . . . .
F6 F 0.81558(17) -0.01125(16) 0.49025(15) 0.0262(5) Uani 1 1 d . . . . .
F7 F 0.81214(19) -0.06934(17) 0.66526(15) 0.0314(6) Uani 1 1 d . . . . .
F8 F 0.6329(2) 0.01848(19) 0.72290(16) 0.0373(6) Uani 1 1 d . . . . .
F9 F 0.45346(17) 0.22342(17) 0.42679(16) 0.0289(5) Uani 1 1 d . . . . .
F10 F 0.45496(19) 0.16566(19) 0.60101(17) 0.0359(6) Uani 1 1 d . . . . .
F11 F 0.46716(18) 0.10083(17) 0.32799(16) 0.0308(6) Uani 1 1 d . . . . .
F12 F 0.27996(19) 0.2168(2) 0.21293(17) 0.0362(6) Uani 1 1 d . . . . .
F13 F 0.23799(18) 0.40716(19) 0.09807(16) 0.0353(6) Uani 1 1 d . . . . .
F14 F 0.3935(2) 0.47493(17) 0.09347(16) 0.0344(6) Uani 1 1 d . . . . .
F15 F 0.58106(18) 0.36106(16) 0.20362(16) 0.0289(5) Uani 1 1 d . . . . .
O1 O 0.8036(2) 0.27944(18) 0.34559(17) 0.0207(6) Uani 1 1 d . . . . .
O2 O 0.7344(2) 0.18543(18) 0.33123(17) 0.0206(6) Uani 1 1 d . . . . .
N1 N 0.8460(2) 0.4317(2) 0.1910(2) 0.0198(7) Uani 1 1 d . . . . .
N2 N 0.7462(3) 0.4932(2) 0.3327(2) 0.0208(7) Uani 1 1 d . . . . .
N3 N 0.9910(2) 0.3551(2) 0.3746(2) 0.0194(7) Uani 1 1 d . . . . .
B1 B 0.6465(3) 0.1442(3) 0.3423(3) 0.0205(9) Uani 1 1 d . . . . .
C1 C 0.7303(3) 0.2511(3) 0.3537(3) 0.0205(8) Uani 1 1 d . . . . .
H1 H 0.665(4) 0.281(3) 0.380(3) 0.035(12) Uiso 1 1 d . . . . .
C2 C 0.7746(3) 0.5307(3) 0.1281(3) 0.0215(8) Uani 1 1 d . . . . .
C3 C 0.6658(3) 0.5540(3) 0.1035(3) 0.0240(8) Uani 1 1 d . . . . .
H3 H 0.6393 0.5041 0.1275 0.029 Uiso 1 1 calc R U . . .
C4 C 0.5956(3) 0.6499(3) 0.0440(3) 0.0276(9) Uani 1 1 d . . . . .
C5 C 0.6367(4) 0.7214(3) 0.0097(3) 0.0312(10) Uani 1 1 d . . . . .
H5 H 0.5895 0.7870 -0.0307 0.037 Uiso 1 1 calc R U . . .
C6 C 0.7442(4) 0.6996(3) 0.0328(3) 0.0320(10) Uani 1 1 d . . . . .
C7 C 0.8130(3) 0.6039(3) 0.0924(3) 0.0252(9) Uani 1 1 d . . . . .
H7 H 0.8870 0.5884 0.1088 0.030 Uiso 1 1 calc R U . . .
C8 C 0.4780(3) 0.6744(3) 0.0191(3) 0.0380(11) Uani 1 1 d . . . . .
H8A H 0.4387 0.6857 0.0659 0.057 Uiso 1 1 calc R U . . .
H8B H 0.4714 0.6196 0.0138 0.057 Uiso 1 1 calc R U . . .
H8C H 0.4474 0.7339 -0.0383 0.057 Uiso 1 1 calc R U . . .
C9 C 0.7857(4) 0.7790(3) -0.0049(4) 0.0445(12) Uani 1 1 d . . . . .
H9A H 0.7300 0.8387 -0.0522 0.067 Uiso 1 1 calc R U . . .
H9B H 0.8506 0.7569 -0.0301 0.067 Uiso 1 1 calc R U . . .
H9C H 0.8036 0.7931 0.0431 0.067 Uiso 1 1 calc R U . . .
C10 C 0.8981(3) 0.3643(3) 0.1477(3) 0.0207(8) Uani 1 1 d . . . . .
C11 C 0.9572(3) 0.4091(3) 0.0742(3) 0.0258(9) Uani 1 1 d . . . . .
H11A H 1.0170 0.4140 0.1011 0.039 Uiso 1 1 calc R U . . .
H11B H 0.9068 0.4747 0.0301 0.039 Uiso 1 1 calc R U . . .
H11C H 0.9856 0.3671 0.0442 0.039 Uiso 1 1 calc R U . . .
C12 C 0.8109(3) 0.3484(3) 0.1069(3) 0.0265(9) Uani 1 1 d D . . . .
H12A H 0.8449 0.3012 0.0830 0.040 Uiso 1 1 calc R U . . .
H12B H 0.7612 0.4111 0.0583 0.040 Uiso 1 1 calc R U . . .
H12C H 0.7707 0.3226 0.1533 0.040 Uiso 1 1 calc R U . . .
C13 C 0.9795(3) 0.2650(3) 0.2189(3) 0.0258(9) Uani 1 1 d . . . . .
H13A H 1.0308 0.2753 0.2501 0.039 Uiso 1 1 calc R U . . .
H13B H 1.0188 0.2244 0.1899 0.039 Uiso 1 1 calc R U . . .
H13C H 0.9413 0.2317 0.2622 0.039 Uiso 1 1 calc R U . . .
C14 C 0.6623(3) 0.4612(3) 0.3677(3) 0.0230(8) Uani 1 1 d . . . . .
C15 C 0.6790(3) 0.3960(3) 0.4580(3) 0.0250(9) Uani 1 1 d . . . . .
H15 H 0.7456 0.3735 0.4948 0.030 Uiso 1 1 calc R U . . .
C16 C 0.6016(3) 0.3628(3) 0.4962(3) 0.0289(9) Uani 1 1 d . . . . .
C17 C 0.5053(3) 0.3962(3) 0.4400(3) 0.0315(10) Uani 1 1 d . . . . .
H17 H 0.4515 0.3739 0.4646 0.038 Uiso 1 1 calc R U . . .
C18 C 0.4855(3) 0.4611(3) 0.3493(3) 0.0303(10) Uani 1 1 d . . . . .
C19 C 0.5648(3) 0.4930(3) 0.3129(3) 0.0264(9) Uani 1 1 d . . . . .
H19 H 0.5530 0.5363 0.2507 0.032 Uiso 1 1 calc R U . . .
C20 C 0.6215(4) 0.2952(4) 0.5946(3) 0.0398(11) Uani 1 1 d . . . . .
H20A H 0.6164 0.3321 0.6288 0.060 Uiso 1 1 calc R U . . .
H20B H 0.6938 0.2419 0.6117 0.060 Uiso 1 1 calc R U . . .
H20C H 0.5673 0.2676 0.6076 0.060 Uiso 1 1 calc R U . . .
C21 C 0.3794(3) 0.4972(4) 0.2914(3) 0.0416(12) Uani 1 1 d . . . . .
H21A H 0.3606 0.4417 0.3036 0.062 Uiso 1 1 calc R U . . .
H21B H 0.3859 0.5278 0.2279 0.062 Uiso 1 1 calc R U . . .
H21C H 0.3229 0.5457 0.3049 0.062 Uiso 1 1 calc R U . . .
C22 C 0.7329(3) 0.5895(3) 0.3296(3) 0.0239(8) Uani 1 1 d . . . . .
C23 C 0.6390(3) 0.6744(3) 0.2560(3) 0.0307(9) Uani 1 1 d . . . . .
H23A H 0.6511 0.6735 0.1983 0.046 Uiso 1 1 calc R U . . .
H23B H 0.6341 0.7369 0.2521 0.046 Uiso 1 1 calc R U . . .
H23C H 0.5714 0.6674 0.2703 0.046 Uiso 1 1 calc R U . . .
C24 C 0.8369(3) 0.6028(3) 0.3089(3) 0.0294(9) Uani 1 1 d . . . . .
H24A H 0.8972 0.5487 0.3563 0.044 Uiso 1 1 calc R U . . .
H24B H 0.8300 0.6655 0.3059 0.044 Uiso 1 1 calc R U . . .
H24C H 0.8506 0.6026 0.2511 0.044 Uiso 1 1 calc R U . . .
C25 C 0.7114(4) 0.5891(3) 0.4200(3) 0.0304(9) Uani 1 1 d . . . . .
H25A H 0.6447 0.5798 0.4333 0.046 Uiso 1 1 calc R U . . .
H25B H 0.7036 0.6519 0.4172 0.046 Uiso 1 1 calc R U . . .
H25C H 0.7719 0.5353 0.4673 0.046 Uiso 1 1 calc R U . . .
C26 C 0.9805(3) 0.2978(3) 0.4666(2) 0.0167(7) Uani 1 1 d . . . . .
C27 C 0.9883(3) 0.2023(3) 0.4919(3) 0.0220(8) Uani 1 1 d . . . . .
H27 H 1.0048 0.1752 0.4507 0.026 Uiso 1 1 calc R U . . .
C28 C 0.9722(3) 0.1471(3) 0.5772(3) 0.0242(8) Uani 1 1 d . . . . .
C29 C 0.9499(3) 0.1882(3) 0.6365(3) 0.0269(9) Uani 1 1 d . . . . .
H29 H 0.9392 0.1509 0.6948 0.032 Uiso 1 1 calc R U . . .
C30 C 0.9429(3) 0.2826(3) 0.6128(3) 0.0264(9) Uani 1 1 d . . . . .
C31 C 0.9578(3) 0.3368(3) 0.5275(3) 0.0238(8) Uani 1 1 d . . . . .
H31 H 0.9526 0.4014 0.5104 0.029 Uiso 1 1 calc R U . . .
C32 C 0.9797(4) 0.0451(3) 0.6046(3) 0.0317(10) Uani 1 1 d . . . . .
H32A H 1.0551 -0.0023 0.6281 0.048 Uiso 1 1 calc R U . . .
H32B H 0.9532 0.0417 0.5523 0.048 Uiso 1 1 calc R U . . .
H32C H 0.9356 0.0294 0.6512 0.048 Uiso 1 1 calc R U . . .
C33 C 0.9166(4) 0.3257(3) 0.6782(3) 0.0359(10) Uani 1 1 d . . . . .
H33A H 0.9814 0.3279 0.7005 0.054 Uiso 1 1 calc R U . . .
H33B H 0.8917 0.2847 0.7287 0.054 Uiso 1 1 calc R U . . .
H33C H 0.8596 0.3925 0.6478 0.054 Uiso 1 1 calc R U . . .
C34 C 1.0978(3) 0.3602(3) 0.3619(3) 0.0222(8) Uani 1 1 d . . . . .
C35 C 1.1846(3) 0.2583(3) 0.3841(3) 0.0279(9) Uani 1 1 d . . . . .
H35A H 1.1864 0.2121 0.4457 0.042 Uiso 1 1 calc R U . . .
H35B H 1.2552 0.2615 0.3784 0.042 Uiso 1 1 calc R U . . .
H35C H 1.1680 0.2358 0.3423 0.042 Uiso 1 1 calc R U . . .
C36 C 1.1312(3) 0.3972(3) 0.4231(3) 0.0290(9) Uani 1 1 d . . . . .
H36A H 1.0747 0.4613 0.4120 0.043 Uiso 1 1 calc R U . . .
H36B H 1.1992 0.4040 0.4102 0.043 Uiso 1 1 calc R U . . .
H36C H 1.1409 0.3501 0.4861 0.043 Uiso 1 1 calc R U . . .
C37 C 1.0892(3) 0.4320(3) 0.2645(3) 0.0262(9) Uani 1 1 d . . . . .
H37A H 1.0683 0.4093 0.2245 0.039 Uiso 1 1 calc R U . . .
H37B H 1.1592 0.4354 0.2546 0.039 Uiso 1 1 calc R U . . .
H37C H 1.0345 0.4973 0.2516 0.039 Uiso 1 1 calc R U . . .
C38 C 0.6991(3) 0.0578(3) 0.3101(3) 0.0211(8) Uani 1 1 d . . . . .
C39 C 0.7383(3) 0.0790(3) 0.2299(3) 0.0262(9) Uani 1 1 d . . . . .
C40 C 0.7842(4) 0.0125(3) 0.1961(3) 0.0315(10) Uani 1 1 d . . . . .
C41 C 0.7916(4) -0.0818(3) 0.2437(3) 0.0324(10) Uani 1 1 d . . . . .
C42 C 0.7519(3) -0.1066(3) 0.3225(3) 0.0282(9) Uani 1 1 d . . . . .
C43 C 0.7063(3) -0.0374(3) 0.3534(3) 0.0237(8) Uani 1 1 d . . . . .
C44 C 0.6339(3) 0.1074(3) 0.4484(3) 0.0204(8) Uani 1 1 d . . . . .
C45 C 0.7220(3) 0.0341(3) 0.5146(3) 0.0221(8) Uani 1 1 d . . . . .
C46 C 0.7242(3) 0.0020(3) 0.6057(3) 0.0246(9) Uani 1 1 d . . . . .
C47 C 0.6323(4) 0.0471(3) 0.6350(3) 0.0273(9) Uani 1 1 d . . . . .
C48 C 0.5436(3) 0.1200(3) 0.5728(3) 0.0263(9) Uani 1 1 d . . . . .
C49 C 0.5450(3) 0.1489(3) 0.4827(3) 0.0234(8) Uani 1 1 d . . . . .
C50 C 0.5341(3) 0.2242(3) 0.2725(3) 0.0218(8) Uani 1 1 d . . . . .
C51 C 0.4518(3) 0.1939(3) 0.2692(3) 0.0237(8) Uani 1 1 d . . . . .
C52 C 0.3544(3) 0.2519(3) 0.2121(3) 0.0270(9) Uani 1 1 d . . . . .
C53 C 0.3334(3) 0.3479(3) 0.1536(3) 0.0277(9) Uani 1 1 d . . . . .
C54 C 0.4121(3) 0.3816(3) 0.1516(3) 0.0253(9) Uani 1 1 d . . . . .
C55 C 0.5086(3) 0.3206(3) 0.2101(3) 0.0233(8) Uani 1 1 d . . . . .
C56A C 0.9100(8) -0.0411(7) 0.8576(7) 0.0880(12) Uiso 0.75 1 d D U P A 1
H56A H 0.9670 -0.0293 0.8238 0.132 Uiso 0.75 1 calc R U P A 1
H56B H 0.8771 -0.0723 0.8343 0.132 Uiso 0.75 1 calc R U P A 1
H56C H 0.9412 -0.0845 0.9212 0.132 Uiso 0.75 1 calc R U P A 1
C57A C 0.8236(8) 0.0568(7) 0.8472(7) 0.0880(12) Uiso 0.75 1 d D U P A 1
H57A H 0.7985 0.1030 0.7825 0.106 Uiso 0.75 1 calc R U P A 1
H57B H 0.7609 0.0459 0.8731 0.106 Uiso 0.75 1 calc R U P A 1
O3A O 0.8642(6) 0.1024(5) 0.8924(5) 0.0880(12) Uiso 0.75 1 d D U P A 1
C58A C 0.7797(8) 0.1998(7) 0.8793(7) 0.0880(12) Uiso 0.75 1 d D U P A 1
H58A H 0.7173 0.1904 0.9069 0.106 Uiso 0.75 1 calc R U P A 1
H58B H 0.7540 0.2442 0.8143 0.106 Uiso 0.75 1 calc R U P A 1
C59A C 0.8265(9) 0.2473(7) 0.9225(7) 0.0880(12) Uiso 0.75 1 d D U P A 1
H59A H 0.8252 0.2187 0.9871 0.132 Uiso 0.75 1 calc R U P A 1
H59B H 0.7827 0.3184 0.8950 0.132 Uiso 0.75 1 calc R U P A 1
H59C H 0.9011 0.2348 0.9126 0.132 Uiso 0.75 1 calc R U P A 1
C56B C 0.9829(15) 0.0302(12) 0.0431(13) 0.0387(17) Uiso 0.25 1 d D U P B 2
H56D H 1.0328 -0.0308 0.0424 0.058 Uiso 0.25 1 calc R U P B 2
H56E H 0.9311 0.0715 -0.0134 0.058 Uiso 0.25 1 calc R U P B 2
H56F H 0.9438 0.0144 0.0935 0.058 Uiso 0.25 1 calc R U P B 2
C57B C 1.0449(13) 0.0839(10) 0.0533(11) 0.0387(17) Uiso 0.25 1 d D U P B 2
H57C H 1.0727 0.0577 0.1176 0.046 Uiso 0.25 1 calc R U P B 2
H57D H 1.1073 0.0740 0.0215 0.046 Uiso 0.25 1 calc R U P B 2
O3B O 0.9775(10) 0.1852(8) 0.0173(7) 0.0387(17) Uiso 0.25 1 d D U P B 2
C58B C 0.9416(14) 0.2323(11) -0.0771(10) 0.0387(17) Uiso 0.25 1 d D U P B 2
H58C H 0.9017 0.1998 -0.0921 0.046 Uiso 0.25 1 calc R U P B 2
H58D H 1.0046 0.2267 -0.1084 0.046 Uiso 0.25 1 calc R U P B 2
C59B C 0.8694(14) 0.3386(10) -0.1078(11) 0.0387(17) Uiso 0.25 1 d D U P B 2
H59D H 0.8500 0.3720 -0.1734 0.058 Uiso 0.25 1 calc R U P B 2
H59E H 0.9072 0.3694 -0.0888 0.058 Uiso 0.25 1 calc R U P B 2
H59F H 0.8036 0.3440 -0.0812 0.058 Uiso 0.25 1 calc R U P B 2
C56C C 0.523(3) 0.002(2) 0.141(2) 0.088(4) Uiso 0.25 1 d D U P C -2
H56G H 0.5902 0.0038 0.1185 0.133 Uiso 0.25 1 calc R U P C -2
H56H H 0.5399 -0.0415 0.2055 0.133 Uiso 0.25 1 calc R U P C -2
H56I H 0.4730 0.0683 0.1291 0.133 Uiso 0.25 1 calc R U P C -2
C57C C 0.473(3) -0.036(3) 0.0934(16) 0.088(4) Uiso 0.25 1 d D U P C -2
H57E H 0.4961 -0.1079 0.1314 0.106 Uiso 0.25 1 calc R U P C -2
H57F H 0.3935 -0.0049 0.0881 0.106 Uiso 0.25 1 calc R U P C -2
O3C O 0.497(3) -0.021(3) 0.0086(16) 0.088(4) Uiso 0.25 1 d D U P C -2
C58C C 0.425(2) -0.012(3) -0.0562(15) 0.088(4) Uiso 0.25 1 d D U P C -2
H58E H 0.3502 0.0273 -0.0528 0.106 Uiso 0.25 1 calc R U P C -2
H58F H 0.4292 -0.0786 -0.0425 0.106 Uiso 0.25 1 calc R U P C -2
C59C C 0.445(3) 0.034(2) -0.1499(15) 0.088(4) Uiso 0.25 1 d D U P C -2
H59G H 0.3944 0.1037 -0.1802 0.133 Uiso 0.25 1 calc R U P C -2
H59H H 0.4358 0.0002 -0.1830 0.133 Uiso 0.25 1 calc R U P C -2
H59I H 0.5194 0.0300 -0.1477 0.133 Uiso 0.25 1 calc R U P C -2
C56D C 0.6487(19) 0.1317(17) -0.1079(15) 0.064(3) Uiso 0.25 1 d D U P D -1
H56J H 0.5855 0.1934 -0.1423 0.096 Uiso 0.25 1 calc R U P D -1
H56K H 0.6772 0.1000 -0.1464 0.096 Uiso 0.25 1 calc R U P D -1
H56L H 0.7045 0.1456 -0.0865 0.096 Uiso 0.25 1 calc R U P D -1
C57D C 0.616(2) 0.064(2) -0.0278(14) 0.064(3) Uiso 0.25 1 d D U P D -1
H57G H 0.6783 -0.0007 0.0047 0.077 Uiso 0.25 1 calc R U P D -1
H57H H 0.5935 0.0926 0.0143 0.077 Uiso 0.25 1 calc R U P D -1
O3D O 0.5266(13) 0.0499(12) -0.0599(11) 0.064(3) Uiso 0.25 1 d D U P D -1
C58D C 0.498(4) -0.018(4) 0.0143(17) 0.064(3) Uiso 0.25 1 d D U P D -1
H58G H 0.4782 0.0083 0.0584 0.077 Uiso 0.25 1 calc R U P D -1
H58H H 0.5627 -0.0810 0.0440 0.077 Uiso 0.25 1 calc R U P D -1
C59D C 0.406(2) -0.039(2) -0.0104(18) 0.064(3) Uiso 0.25 1 d D U P D -1
H59J H 0.3429 0.0235 -0.0443 0.096 Uiso 0.25 1 calc R U P D -1
H59K H 0.3866 -0.0795 0.0446 0.096 Uiso 0.25 1 calc R U P D -1
H59L H 0.4282 -0.0735 -0.0472 0.096 Uiso 0.25 1 calc R U P D -1

loop_
_atom_site_aniso_label
_atom_site_aniso_U_11
_atom_site_aniso_U_22
_atom_site_aniso_U_33
_atom_site_aniso_U_23
_atom_site_aniso_U_13
_atom_site_aniso_U_12
Ti1 0.0186(3) 0.0158(3) 0.0232(4) -0.0118(3) 0.0071(3) -0.0101(3)
F1 0.0447(14) 0.0238(12) 0.0326(13) -0.0136(11) 0.0122(11) -0.0214(11)
F2 0.0613(18) 0.0501(17) 0.0467(16) -0.0352(14) 0.0312(14) -0.0330(15)
F3 0.0564(17) 0.0365(15) 0.0602(18) -0.0387(14) 0.0243(14) -0.0197(13)
F4 0.0470(15) 0.0188(12) 0.0476(15) -0.0184(11) 0.0095(12) -0.0144(11)
F5 0.0348(13) 0.0196(11) 0.0295(12) -0.0116(10) 0.0075(10) -0.0159(10)
F6 0.0216(11) 0.0228(12) 0.0334(13) -0.0145(10) 0.0047(10) -0.0063(9)
F7 0.0367(14) 0.0247(12) 0.0281(13) -0.0089(10) -0.0027(10) -0.0110(11)
F8 0.0513(16) 0.0415(15) 0.0266(13) -0.0167(12) 0.0099(11) -0.0251(13)
F9 0.0200(11) 0.0288(13) 0.0375(13) -0.0185(11) 0.0038(10) -0.0056(10)
F10 0.0327(13) 0.0455(15) 0.0472(15) -0.0328(13) 0.0204(12) -0.0205(12)
F11 0.0298(13) 0.0262(13) 0.0384(14) -0.0102(11) 0.0029(10) -0.0183(10)
F12 0.0270(13) 0.0487(16) 0.0419(15) -0.0210(13) 0.0064(11) -0.0239(12)
F13 0.0224(12) 0.0419(15) 0.0309(13) -0.0145(12) -0.0022(10) -0.0044(11)
F14 0.0364(14) 0.0227(12) 0.0340(14) -0.0073(11) 0.0010(11) -0.0081(11)
F15 0.0296(12) 0.0222(12) 0.0362(13) -0.0097(10) 0.0042(10) -0.0160(10)
O1 0.0215(13) 0.0176(13) 0.0272(14) -0.0104(11) 0.0067(11) -0.0119(11)
O2 0.0203(13) 0.0189(13) 0.0286(14) -0.0134(12) 0.0055(11) -0.0112(11)
N1 0.0204(16) 0.0155(16) 0.0261(17) -0.0116(14) 0.0076(13) -0.0075(13)
N2 0.0248(17) 0.0184(16) 0.0270(17) -0.0148(14) 0.0073(14) -0.0116(14)
N3 0.0186(16) 0.0193(16) 0.0233(17) -0.0099(14) 0.0062(13) -0.0106(13)
B1 0.022(2) 0.019(2) 0.027(2) -0.0124(19) 0.0025(18) -0.0123(18)
C1 0.023(2) 0.0163(19) 0.022(2) -0.0069(16) 0.0030(16) -0.0106(16)
C2 0.026(2) 0.0188(19) 0.024(2) -0.0148(16) 0.0076(16) -0.0082(16)
C3 0.026(2) 0.022(2) 0.026(2) -0.0145(17) 0.0054(16) -0.0077(17)
C4 0.031(2) 0.021(2) 0.025(2) -0.0121(17) 0.0036(17) -0.0028(17)
C5 0.036(2) 0.016(2) 0.030(2) -0.0095(18) 0.0070(19) -0.0003(18)
C6 0.045(3) 0.019(2) 0.033(2) -0.0148(19) 0.012(2) -0.0115(19)
C7 0.030(2) 0.021(2) 0.029(2) -0.0151(17) 0.0094(17) -0.0108(17)
C8 0.028(2) 0.037(3) 0.037(3) -0.017(2) 0.0038(19) -0.002(2)
C9 0.055(3) 0.022(2) 0.054(3) -0.014(2) 0.018(3) -0.017(2)
C10 0.0215(19) 0.0210(19) 0.025(2) -0.0151(17) 0.0086(16) -0.0083(16)
C11 0.027(2) 0.025(2) 0.027(2) -0.0140(18) 0.0068(17) -0.0102(17)
C12 0.027(2) 0.025(2) 0.034(2) -0.0189(19) 0.0060(18) -0.0109(17)
C13 0.029(2) 0.022(2) 0.025(2) -0.0130(17) 0.0058(17) -0.0065(17)
C14 0.0223(19) 0.027(2) 0.035(2) -0.0253(19) 0.0132(17) -0.0130(17)
C15 0.028(2) 0.027(2) 0.032(2) -0.0200(18) 0.0107(17) -0.0159(18)
C16 0.035(2) 0.031(2) 0.040(2) -0.028(2) 0.0179(19) -0.0205(19)
C17 0.033(2) 0.040(3) 0.046(3) -0.033(2) 0.022(2) -0.024(2)
C18 0.021(2) 0.036(2) 0.047(3) -0.031(2) 0.0097(18) -0.0109(18)
C19 0.024(2) 0.027(2) 0.035(2) -0.0212(19) 0.0085(17) -0.0090(17)
C20 0.051(3) 0.050(3) 0.037(3) -0.025(2) 0.021(2) -0.035(3)
C21 0.026(2) 0.054(3) 0.058(3) -0.038(3) 0.010(2) -0.016(2)
C22 0.026(2) 0.019(2) 0.036(2) -0.0188(18) 0.0096(17) -0.0111(16)
C23 0.032(2) 0.025(2) 0.039(2) -0.020(2) 0.0093(19) -0.0108(18)
C24 0.034(2) 0.025(2) 0.041(2) -0.0206(19) 0.0118(19) -0.0164(18)
C25 0.035(2) 0.031(2) 0.039(2) -0.025(2) 0.0122(19) -0.0165(19)
C26 0.0120(17) 0.0165(18) 0.0253(19) -0.0099(16) 0.0057(14) -0.0089(14)
C27 0.0205(19) 0.021(2) 0.027(2) -0.0122(17) 0.0031(16) -0.0088(16)
C28 0.0215(19) 0.021(2) 0.033(2) -0.0129(18) 0.0072(17) -0.0111(16)
C29 0.025(2) 0.030(2) 0.027(2) -0.0126(18) 0.0099(17) -0.0132(18)
C30 0.026(2) 0.026(2) 0.030(2) -0.0149(18) 0.0082(17) -0.0110(17)
C31 0.025(2) 0.021(2) 0.027(2) -0.0108(17) 0.0053(16) -0.0116(17)
C32 0.038(2) 0.027(2) 0.036(2) -0.0140(19) 0.0102(19) -0.0199(19)
C33 0.043(3) 0.039(3) 0.035(2) -0.024(2) 0.019(2) -0.019(2)
C34 0.0202(19) 0.024(2) 0.029(2) -0.0146(17) 0.0069(16) -0.0131(16)
C35 0.023(2) 0.025(2) 0.036(2) -0.0143(19) 0.0054(17) -0.0100(17)
C36 0.030(2) 0.034(2) 0.033(2) -0.019(2) 0.0055(18) -0.0196(19)
C37 0.025(2) 0.030(2) 0.029(2) -0.0129(18) 0.0088(17) -0.0170(18)
C38 0.0190(18) 0.0187(19) 0.029(2) -0.0106(17) 0.0020(16) -0.0108(15)
C39 0.031(2) 0.021(2) 0.034(2) -0.0142(18) 0.0057(18) -0.0153(17)
C40 0.037(2) 0.035(2) 0.035(2) -0.023(2) 0.0157(19) -0.020(2)
C41 0.036(2) 0.028(2) 0.047(3) -0.028(2) 0.013(2) -0.0141(19)
C42 0.029(2) 0.017(2) 0.042(3) -0.0151(19) 0.0047(19) -0.0101(17)
C43 0.025(2) 0.019(2) 0.027(2) -0.0117(17) 0.0015(16) -0.0085(16)
C44 0.0215(19) 0.0165(18) 0.027(2) -0.0106(16) 0.0037(16) -0.0109(15)
C45 0.0229(19) 0.0179(19) 0.031(2) -0.0133(17) 0.0062(16) -0.0117(16)
C46 0.029(2) 0.0183(19) 0.025(2) -0.0073(17) -0.0007(17) -0.0116(17)
C47 0.041(2) 0.027(2) 0.024(2) -0.0137(18) 0.0102(18) -0.0221(19)
C48 0.026(2) 0.028(2) 0.037(2) -0.0209(19) 0.0129(18) -0.0162(18)
C49 0.0214(19) 0.020(2) 0.033(2) -0.0134(17) 0.0029(16) -0.0116(16)
C50 0.024(2) 0.021(2) 0.025(2) -0.0124(17) 0.0067(16) -0.0120(16)
C51 0.028(2) 0.019(2) 0.026(2) -0.0095(17) 0.0062(16) -0.0120(17)
C52 0.024(2) 0.035(2) 0.031(2) -0.0193(19) 0.0088(17) -0.0167(18)
C53 0.020(2) 0.037(2) 0.025(2) -0.0164(19) 0.0037(16) -0.0077(18)
C54 0.029(2) 0.0168(19) 0.025(2) -0.0074(17) 0.0045(17) -0.0058(17)
C55 0.026(2) 0.022(2) 0.028(2) -0.0138(17) 0.0075(17) -0.0131(17)

loop_
_atom_type_symbol
_atom_type_description
_atom_type_scat_dispersion_real
_atom_type_scat_dispersion_imag
_atom_type_scat_source
C C 0.0033 0.0016 'International Tables Vol C Tables 4.2.6.8 and 6.1.1.4'
H H 0.0000 0.0000 'International Tables Vol C Tables 4.2.6.8 and 6.1.1.4'
B B 0.0013 0.0007 'International Tables Vol C Tables 4.2.6.8 and 6.1.1.4'
N N 0.0061 0.0033 'International Tables Vol C Tables 4.2.6.8 and 6.1.1.4'
O O 0.0106 0.0060 'International Tables Vol C Tables 4.2.6.8 and 6.1.1.4'
F F 0.0171 0.0103 'International Tables Vol C Tables 4.2.6.8 and 6.1.1.4'
Ti Ti 0.2776 0.4457 'International Tables Vol C Tables 4.2.6.8 and 6.1.1.4'

loop_
_geom_angle_atom_site_label_1
_geom_angle_atom_site_label_2
_geom_angle_atom_site_label_3
_geom_angle
_geom_angle_site_symmetry_1
_geom_angle_site_symmetry_3
_geom_angle_publ_flag
N2 Ti1 N1 107.03(13) . . ?
N2 Ti1 N3 110.08(13) . . ?
N1 Ti1 N3 111.30(13) . . ?
N2 Ti1 O1 110.94(12) . . ?
N1 Ti1 O1 98.89(12) . . ?
N3 Ti1 O1 117.69(12) . . ?
N2 Ti1 C26 100.28(13) . . ?
N1 Ti1 C26 143.45(12) . . ?
N3 Ti1 C26 34.47(12) . . ?
O1 Ti1 C26 93.40(11) . . ?
N2 Ti1 C14 31.08(12) . . ?
N1 Ti1 C14 115.26(13) . . ?
N3 Ti1 C14 126.35(13) . . ?
O1 Ti1 C14 79.93(11) . . ?
C26 Ti1 C14 100.70(12) . . ?
C1 O1 Ti1 149.7(3) . . ?
C1 O2 B1 123.9(3) . . ?
C2 N1 C10 114.2(3) . . ?
C2 N1 Ti1 120.5(2) . . ?
C10 N1 Ti1 124.5(2) . . ?
C14 N2 C22 114.6(3) . . ?
C14 N2 Ti1 106.2(2) . . ?
C22 N2 Ti1 138.7(3) . . ?
C26 N3 C34 116.1(3) . . ?
C26 N3 Ti1 97.9(2) . . ?
C34 N3 Ti1 145.9(3) . . ?
O2 B1 C50 112.4(3) . . ?
O2 B1 C38 102.0(3) . . ?
C50 B1 C38 106.5(3) . . ?
O2 B1 C44 105.2(3) . . ?
C50 B1 C44 114.0(3) . . ?
C38 B1 C44 116.3(3) . . ?
O1 C1 O2 121.3(4) . . ?
O1 C1 H1 119(3) . . ?
O2 C1 H1 120(3) . . ?
C7 C2 C3 119.5(4) . . ?
C7 C2 N1 120.4(3) . . ?
C3 C2 N1 120.1(3) . . ?
C4 C3 C2 120.5(4) . . ?
C4 C3 H3 119.7 . . ?
C2 C3 H3 119.7 . . ?
C5 C4 C3 118.5(4) . . ?
C5 C4 C8 121.4(4) . . ?
C3 C4 C8 120.0(4) . . ?
C6 C5 C4 121.7(4) . . ?
C6 C5 H5 119.1 . . ?
C4 C5 H5 119.1 . . ?
C5 C6 C7 119.2(4) . . ?
C5 C6 C9 120.3(4) . . ?
C7 C6 C9 120.5(4) . . ?
C6 C7 C2 120.6(4) . . ?
C6 C7 H7 119.7 . . ?
C2 C7 H7 119.7 . . ?
C4 C8 H8A 109.5 . . ?
C4 C8 H8B 109.5 . . ?
H8A C8 H8B 109.5 . . ?
C4 C8 H8C 109.5 . . ?
H8A C8 H8C 109.5 . . ?
H8B C8 H8C 109.5 . . ?
C6 C9 H9A 109.5 . . ?
C6 C9 H9B 109.5 . . ?
H9A C9 H9B 109.5 . . ?
C6 C9 H9C 109.5 . . ?
H9A C9 H9C 109.5 . . ?
H9B C9 H9C 109.5 . . ?
N1 C10 C13 109.5(3) . . ?
N1 C10 C11 110.7(3) . . ?
C13 C10 C11 108.7(3) . . ?
N1 C10 C12 109.5(3) . . ?
C13 C10 C12 109.0(3) . . ?
C11 C10 C12 109.4(3) . . ?
C10 C11 H11A 109.5 . . ?
C10 C11 H11B 109.5 . . ?
H11A C11 H11B 109.5 . . ?
C10 C11 H11C 109.5 . . ?
H11A C11 H11C 109.5 . . ?
H11B C11 H11C 109.5 . . ?
C10 C12 H12A 109.5 . . ?
C10 C12 H12B 109.5 . . ?
H12A C12 H12B 109.5 . . ?
C10 C12 H12C 109.5 . . ?
H12A C12 H12C 109.5 . . ?
H12B C12 H12C 109.5 . . ?
C10 C13 H13A 109.5 . . ?
C10 C13 H13B 109.5 . . ?
H13A C13 H13B 109.5 . . ?
C10 C13 H13C 109.5 . . ?
H13A C13 H13C 109.5 . . ?
H13B C13 H13C 109.5 . . ?
C15 C14 C19 119.0(4) . . ?
C15 C14 N2 119.1(3) . . ?
C19 C14 N2 121.9(4) . . ?
C15 C14 Ti1 103.5(3) . . ?
C19 C14 Ti1 120.0(3) . . ?
C16 C15 C14 122.1(4) . . ?
C16 C15 H15 118.9 . . ?
C14 C15 H15 118.9 . . ?
C15 C16 C17 117.5(4) . . ?
C15 C16 C20 120.3(4) . . ?
C17 C16 C20 122.2(4) . . ?
C18 C17 C16 122.2(4) . . ?
C18 C17 H17 118.9 . . ?
C16 C17 H17 118.9 . . ?
C17 C18 C19 119.0(4) . . ?
C17 C18 C21 120.6(4) . . ?
C19 C18 C21 120.5(4) . . ?
C18 C19 C14 120.2(4) . . ?
C18 C19 H19 119.9 . . ?
C14 C19 H19 119.9 . . ?
C16 C20 H20A 109.5 . . ?
C16 C20 H20B 109.5 . . ?
H20A C20 H20B 109.5 . . ?
C16 C20 H20C 109.5 . . ?
H20A C20 H20C 109.5 . . ?
H20B C20 H20C 109.5 . . ?
C18 C21 H21A 109.5 . . ?
C18 C21 H21B 109.5 . . ?
H21A C21 H21B 109.5 . . ?
C18 C21 H21C 109.5 . . ?
H21A C21 H21C 109.5 . . ?
H21B C21 H21C 109.5 . . ?
N2 C22 C24 107.9(3) . . ?
N2 C22 C23 110.3(3) . . ?
C24 C22 C23 109.3(3) . . ?
N2 C22 C25 110.3(3) . . ?
C24 C22 C25 109.8(3) . . ?
C23 C22 C25 109.2(3) . . ?
C22 C23 H23A 109.5 . . ?
C22 C23 H23B 109.5 . . ?
H23A C23 H23B 109.5 . . ?
C22 C23 H23C 109.5 . . ?
H23A C23 H23C 109.5 . . ?
H23B C23 H23C 109.5 . . ?
C22 C24 H24A 109.5 . . ?
C22 C24 H24B 109.5 . . ?
H24A C24 H24B 109.5 . . ?
C22 C24 H24C 109.5 . . ?
H24A C24 H24C 109.5 . . ?
H24B C24 H24C 109.5 . . ?
C22 C25 H25A 109.5 . . ?
C22 C25 H25B 109.5 . . ?
H25A C25 H25B 109.5 . . ?
C22 C25 H25C 109.5 . . ?
H25A C25 H25C 109.5 . . ?
H25B C25 H25C 109.5 . . ?
C31 C26 C27 119.6(3) . . ?
C31 C26 N3 121.9(3) . . ?
C27 C26 N3 118.4(3) . . ?
C31 C26 Ti1 118.5(2) . . ?
C27 C26 Ti1 99.2(2) . . ?
C28 C27 C26 120.4(4) . . ?
C28 C27 H27 119.8 . . ?
C26 C27 H27 119.8 . . ?
C29 C28 C27 118.5(4) . . ?
C29 C28 C32 120.8(4) . . ?
C27 C28 C32 120.7(4) . . ?
C28 C29 C30 121.9(4) . . ?
C28 C29 H29 119.0 . . ?
C30 C29 H29 119.0 . . ?
C31 C30 C29 118.8(4) . . ?
C31 C30 C33 120.6(4) . . ?
C29 C30 C33 120.6(4) . . ?
C30 C31 C26 120.7(4) . . ?
C30 C31 H31 119.6 . . ?
C26 C31 H31 119.6 . . ?
C28 C32 H32A 109.5 . . ?
C28 C32 H32B 109.5 . . ?
H32A C32 H32B 109.5 . . ?
C28 C32 H32C 109.5 . . ?
H32A C32 H32C 109.5 . . ?
H32B C32 H32C 109.5 . . ?
C30 C33 H33A 109.5 . . ?
C30 C33 H33B 109.5 . . ?
H33A C33 H33B 109.5 . . ?
C30 C33 H33C 109.5 . . ?
H33A C33 H33C 109.5 . . ?
H33B C33 H33C 109.5 . . ?
N3 C34 C37 108.3(3) . . ?
N3 C34 C35 109.9(3) . . ?
C37 C34 C35 110.4(3) . . ?
N3 C34 C36 111.6(3) . . ?
C37 C34 C36 108.4(3) . . ?
C35 C34 C36 108.3(3) . . ?
C34 C35 H35A 109.5 . . ?
C34 C35 H35B 109.5 . . ?
H35A C35 H35B 109.5 . . ?
C34 C35 H35C 109.5 . . ?
H35A C35 H35C 109.5 . . ?
H35B C35 H35C 109.5 . . ?
C34 C36 H36A 109.5 . . ?
C34 C36 H36B 109.5 . . ?
H36A C36 H36B 109.5 . . ?
C34 C36 H36C 109.5 . . ?
H36A C36 H36C 109.5 . . ?
H36B C36 H36C 109.5 . . ?
C34 C37 H37A 109.5 . . ?
C34 C37 H37B 109.5 . . ?
H37A C37 H37B 109.5 . . ?
C34 C37 H37C 109.5 . . ?
H37A C37 H37C 109.5 . . ?
H37B C37 H37C 109.5 . . ?
C43 C38 C39 113.5(4) . . ?
C43 C38 B1 127.0(4) . . ?
C39 C38 B1 119.5(3) . . ?
F1 C39 C40 115.5(4) . . ?
F1 C39 C38 119.8(3) . . ?
C40 C39 C38 124.6(4) . . ?
F2 C40 C41 119.6(4) . . ?
F2 C40 C39 121.5(4) . . ?
C41 C40 C39 118.9(4) . . ?
F3 C41 C42 120.2(4) . . ?
F3 C41 C40 120.6(4) . . ?
C42 C41 C40 119.2(4) . . ?
F4 C42 C41 119.6(4) . . ?
F4 C42 C43 120.6(4) . . ?
C41 C42 C43 119.8(4) . . ?
F5 C43 C42 116.2(3) . . ?
F5 C43 C38 119.9(3) . . ?
C42 C43 C38 123.9(4) . . ?
C45 C44 C49 113.1(3) . . ?
C45 C44 B1 119.7(3) . . ?
C49 C44 B1 126.8(3) . . ?
F6 C45 C46 115.4(3) . . ?
F6 C45 C44 119.3(3) . . ?
C46 C45 C44 125.3(4) . . ?
F7 C46 C45 121.7(4) . . ?
F7 C46 C47 120.0(4) . . ?
C45 C46 C47 118.3(4) . . ?
F8 C47 C48 121.6(4) . . ?
F8 C47 C46 119.5(4) . . ?
C48 C47 C46 118.9(4) . . ?
F10 C48 C47 119.0(4) . . ?
F10 C48 C49 120.3(4) . . ?
C47 C48 C49 120.7(4) . . ?
F9 C49 C48 115.8(3) . . ?
F9 C49 C44 120.6(3) . . ?
C48 C49 C44 123.7(4) . . ?
C55 C50 C51 112.8(3) . . ?
C55 C50 B1 128.7(3) . . ?
C51 C50 B1 118.4(3) . . ?
F11 C51 C52 116.8(3) . . ?
F11 C51 C50 118.2(3) . . ?
C52 C51 C50 125.0(4) . . ?
F12 C52 C51 121.2(4) . . ?
F12 C52 C53 119.8(4) . . ?
C51 C52 C53 119.0(4) . . ?
F13 C53 C54 120.5(4) . . ?
F13 C53 C52 120.5(4) . . ?
C54 C53 C52 119.0(4) . . ?
F14 C54 C53 119.7(4) . . ?
F14 C54 C55 120.6(4) . . ?
C53 C54 C55 119.8(4) . . ?
F15 C55 C54 115.4(3) . . ?
F15 C55 C50 120.2(3) . . ?
C54 C55 C50 124.4(4) . . ?
C57A C56A H56A 109.5 . . ?
C57A C56A H56B 109.5 . . ?
H56A C56A H56B 109.5 . . ?
C57A C56A H56C 109.5 . . ?
H56A C56A H56C 109.5 . . ?
H56B C56A H56C 109.5 . . ?
O3A C57A C56A 112.6(8) . . ?
O3A C57A H57A 109.1 . . ?
C56A C57A H57A 109.1 . . ?
O3A C57A H57B 109.1 . . ?
C56A C57A H57B 109.1 . . ?
H57A C57A H57B 107.8 . . ?
C57A O3A C58A 112.0(7) . . ?
O3A C58A C59A 110.5(8) . . ?
O3A C58A H58A 109.5 . . ?
C59A C58A H58A 109.5 . . ?
O3A C58A H58B 109.5 . . ?
C59A C58A H58B 109.5 . . ?
H58A C58A H58B 108.1 . . ?
C58A C59A H59A 109.5 . . ?
C58A C59A H59B 109.5 . . ?
H59A C59A H59B 109.5 . . ?
C58A C59A H59C 109.5 . . ?
H59A C59A H59C 109.5 . . ?
H59B C59A H59C 109.5 . . ?
C57B C56B C56B 120.3(17) . 2_755 ?
C57B C56B H56D 109.5 . . ?
C57B C56B H56E 109.5 . . ?
H56D C56B H56E 109.5 . . ?
C57B C56B H56F 109.5 . . ?
C56B C56B H56F 128.0 2_755 . ?
H56D C56B H56F 109.5 . . ?
H56E C56B H56F 109.5 . . ?
O3B C57B C56B 109.8(12) . . ?
O3B C57B H57C 109.7 . . ?
C56B C57B H57C 109.7 . . ?
O3B C57B H57D 109.7 . . ?
C56B C57B H57D 109.7 . . ?
H57C C57B H57D 108.2 . . ?
C57B O3B C58B 114.3(11) . . ?
O3B C58B C59B 109.9(12) . . ?
O3B C58B H58C 109.7 . . ?
C59B C58B H58C 109.7 . . ?
O3B C58B H58D 109.7 . . ?
C59B C58B H58D 109.7 . . ?
H58C C58B H58D 108.2 . . ?
C58B C59B H59D 109.5 . . ?
C58B C59B H59E 109.5 . . ?
H59D C59B H59E 109.5 . . ?
C58B C59B H59F 109.5 . . ?
H59D C59B H59F 109.5 . . ?
H59E C59B H59F 109.5 . . ?
C57C C56C H56G 109.5 . . ?
C57C C56C H56H 109.5 . . ?
H56G C56C H56H 109.5 . . ?
C57C C56C H56I 109.5 . . ?
H56G C56C H56I 109.5 . . ?
H56H C56C H56I 109.5 . . ?
O3C C57C C56C 115.8(19) . . ?
O3C C57C H57E 108.3 . . ?
C56C C57C H57E 108.3 . . ?
O3C C57C H57F 108.3 . . ?
C56C C57C H57F 108.3 . . ?
H57E C57C H57F 107.4 . . ?
C57C O3C C58C 121(2) . . ?
O3C C58C C59C 113.4(18) . . ?
O3C C58C H58E 108.9 . . ?
C59C C58C H58E 108.9 . . ?
O3C C58C H58F 108.9 . . ?
C59C C58C H58F 108.9 . . ?
H58E C58C H58F 107.7 . . ?
C58C C59C H59G 109.5 . . ?
C58C C59C H59H 109.5 . . ?
H59G C59C H59H 109.5 . . ?
C58C C59C H59I 109.5 . . ?
H59G C59C H59I 109.5 . . ?
H59H C59C H59I 109.5 . . ?
C57D C56D H56J 109.5 . . ?
C57D C56D H56K 109.5 . . ?
H56J C56D H56K 109.5 . . ?
C57D C56D H56L 109.5 . . ?
H56J C56D H56L 109.5 . . ?
H56K C56D H56L 109.5 . . ?
O3D C57D C56D 109.1(14) . . ?
O3D C57D H57G 109.9 . . ?
C56D C57D H57G 109.9 . . ?
O3D C57D H57H 109.9 . . ?
C56D C57D H57H 109.9 . . ?
H57G C57D H57H 108.3 . . ?
C58D O3D C57D 109.9(14) . . ?
O3D C58D C59D 115.1(17) . . ?
O3D C58D H58G 108.5 . . ?
C59D C58D H58G 108.5 . . ?
O3D C58D H58H 108.5 . . ?
C59D C58D H58H 108.5 . . ?
H58G C58D H58H 107.5 . . ?
C58D C59D H59J 109.5 . . ?
C58D C59D H59K 109.5 . . ?
H59J C59D H59K 109.5 . . ?
C58D C59D H59L 109.5 . . ?
H59J C59D H59L 109.5 . . ?
H59K C59D H59L 109.5 . . ?

loop_
_geom_bond_atom_site_label_1
_geom_bond_atom_site_label_2
_geom_bond_distance
_geom_bond_site_symmetry_2
_geom_bond_publ_flag
Ti1 N2 1.897(3) . ?
Ti1 N1 1.905(3) . ?
Ti1 N3 1.906(3) . ?
Ti1 O1 2.004(3) . ?
Ti1 C26 2.555(4) . ?
Ti1 C14 2.686(4) . ?
F1 C39 1.355(4) . ?
F2 C40 1.345(5) . ?
F3 C41 1.345(5) . ?
F4 C42 1.349(5) . ?
F5 C43 1.356(5) . ?
F6 C45 1.364(4) . ?
F7 C46 1.334(4) . ?
F8 C47 1.336(5) . ?
F9 C49 1.354(4) . ?
F10 C48 1.353(5) . ?
F11 C51 1.358(4) . ?
F12 C52 1.337(5) . ?
F13 C53 1.343(4) . ?
F14 C54 1.347(4) . ?
F15 C55 1.362(4) . ?
O1 C1 1.233(4) . ?
O2 C1 1.269(4) . ?
O2 B1 1.554(5) . ?
N1 C2 1.444(5) . ?
N1 C10 1.524(5) . ?
N2 C14 1.444(5) . ?
N2 C22 1.504(5) . ?
N3 C26 1.460(5) . ?
N3 C34 1.490(5) . ?
B1 C50 1.629(6) . ?
B1 C38 1.640(6) . ?
B1 C44 1.640(6) . ?
C1 H1 1.04(5) . ?
C2 C7 1.391(5) . ?
C2 C3 1.398(5) . ?
C3 C4 1.397(5) . ?
C3 H3 0.9500 . ?
C4 C5 1.392(6) . ?
C4 C8 1.509(6) . ?
C5 C6 1.383(6) . ?
C5 H5 0.9500 . ?
C6 C7 1.390(6) . ?
C6 C9 1.507(6) . ?
C7 H7 0.9500 . ?
C8 H8A 0.9800 . ?
C8 H8B 0.9800 . ?
C8 H8C 0.9800 . ?
C9 H9A 0.9800 . ?
C9 H9B 0.9800 . ?
C9 H9C 0.9800 . ?
C10 C13 1.528(5) . ?
C10 C11 1.530(5) . ?
C10 C12 1.531(5) . ?
C11 H11A 0.9800 . ?
C11 H11B 0.9800 . ?
C11 H11C 0.9800 . ?
C12 H12A 0.9800 . ?
C12 H12B 0.9800 . ?
C12 H12C 0.9800 . ?
C13 H13A 0.9800 . ?
C13 H13B 0.9800 . ?
C13 H13C 0.9800 . ?
C14 C15 1.389(6) . ?
C14 C19 1.405(6) . ?
C15 C16 1.388(6) . ?
C15 H15 0.9500 . ?
C16 C17 1.397(6) . ?
C16 C20 1.498(6) . ?
C17 C18 1.389(6) . ?
C17 H17 0.9500 . ?
C18 C19 1.393(6) . ?
C18 C21 1.507(6) . ?
C19 H19 0.9500 . ?
C20 H20A 0.9800 . ?
C20 H20B 0.9800 . ?
C20 H20C 0.9800 . ?
C21 H21A 0.9800 . ?
C21 H21B 0.9800 . ?
C21 H21C 0.9800 . ?
C22 C24 1.520(6) . ?
C22 C23 1.529(6) . ?
C22 C25 1.529(6) . ?
C23 H23A 0.9800 . ?
C23 H23B 0.9800 . ?
C23 H23C 0.9800 . ?
C24 H24A 0.9800 . ?
C24 H24B 0.9800 . ?
C24 H24C 0.9800 . ?
C25 H25A 0.9800 . ?
C25 H25B 0.9800 . ?
C25 H25C 0.9800 . ?
C26 C31 1.392(5) . ?
C26 C27 1.404(5) . ?
C27 C28 1.395(6) . ?
C27 H27 0.9500 . ?
C28 C29 1.388(6) . ?
C28 C32 1.503(5) . ?
C29 C30 1.397(6) . ?
C29 H29 0.9500 . ?
C30 C31 1.382(6) . ?
C30 C33 1.508(6) . ?
C31 H31 0.9500 . ?
C32 H32A 0.9800 . ?
C32 H32B 0.9800 . ?
C32 H32C 0.9800 . ?
C33 H33A 0.9800 . ?
C33 H33B 0.9800 . ?
C33 H33C 0.9800 . ?
C34 C37 1.525(5) . ?
C34 C35 1.527(5) . ?
C34 C36 1.541(5) . ?
C35 H35A 0.9800 . ?
C35 H35B 0.9800 . ?
C35 H35C 0.9800 . ?
C36 H36A 0.9800 . ?
C36 H36B 0.9800 . ?
C36 H36C 0.9800 . ?
C37 H37A 0.9800 . ?
C37 H37B 0.9800 . ?
C37 H37C 0.9800 . ?
C38 C43 1.384(5) . ?
C38 C39 1.385(6) . ?
C39 C40 1.378(6) . ?
C40 C41 1.375(6) . ?
C41 C42 1.369(6) . ?
C42 C43 1.379(6) . ?
C44 C45 1.389(5) . ?
C44 C49 1.391(5) . ?
C45 C46 1.378(6) . ?
C46 C47 1.391(6) . ?
C47 C48 1.363(6) . ?
C48 C49 1.375(6) . ?
C50 C55 1.385(5) . ?
C50 C51 1.394(5) . ?
C51 C52 1.373(6) . ?
C52 C53 1.376(6) . ?
C53 C54 1.373(6) . ?
C54 C55 1.375(5) . ?
C56A C57A 1.532(11) . ?
C56A H56A 0.9800 . ?
C56A H56B 0.9800 . ?
C56A H56C 0.9800 . ?
C57A O3A 1.496(10) . ?
C57A H57A 0.9900 . ?
C57A H57B 0.9900 . ?
O3A C58A 1.502(10) . ?
C58A C59A 1.550(11) . ?
C58A H58A 0.9900 . ?
C58A H58B 0.9900 . ?
C59A H59A 0.9800 . ?
C59A H59B 0.9800 . ?
C59A H59C 0.9800 . ?
C56B C57B 1.487(16) . ?
C56B C56B 2.03(4) 2_755 ?
C56B H56D 0.9800 . ?
C56B H56E 0.9800 . ?
C56B H56F 0.9800 . ?
C57B O3B 1.413(14) . ?
C57B H57C 0.9900 . ?
C57B H57D 0.9900 . ?
O3B C58B 1.422(14) . ?
C58B C59B 1.498(15) . ?
C58B H58C 0.9900 . ?
C58B H58D 0.9900 . ?
C59B H59D 0.9800 . ?
C59B H59E 0.9800 . ?
C59B H59F 0.9800 . ?
C56C C57C 1.502(18) . ?
C56C H56G 0.9800 . ?
C56C H56H 0.9800 . ?
C56C H56I 0.9800 . ?
C57C O3C 1.384(18) . ?
C57C H57E 0.9900 . ?
C57C H57F 0.9900 . ?
O3C C58C 1.393(18) . ?
C58C C59C 1.499(18) . ?
C58C H58E 0.9900 . ?
C58C H58F 0.9900 . ?
C59C H59G 0.9800 . ?
C59C H59H 0.9800 . ?
C59C H59I 0.9800 . ?
C56D C57D 1.526(17) . ?
C56D H56J 0.9800 . ?
C56D H56K 0.9800 . ?
C56D H56L 0.9800 . ?
C57D O3D 1.464(16) . ?
C57D H57G 0.9900 . ?
C57D H57H 0.9900 . ?
O3D C58D 1.439(18) . ?
C58D C59D 1.522(18) . ?
C58D H58G 0.9900 . ?
C58D H58H 0.9900 . ?
C59D H59J 0.9800 . ?
C59D H59K 0.9800 . ?
C59D H59L 0.9800 . ?

loop_
_geom_torsion_atom_site_label_1
_geom_torsion_atom_site_label_2
_geom_torsion_atom_site_label_3
_geom_torsion_atom_site_label_4
_geom_torsion
_geom_torsion_site_symmetry_1
_geom_torsion_site_symmetry_2
_geom_torsion_site_symmetry_3
_geom_torsion_site_symmetry_4
_geom_torsion_publ_flag
N1 Ti1 N2 C14 110.9(2) . . . . ?
N3 Ti1 N2 C14 -128.0(2) . . . . ?
O1 Ti1 N2 C14 4.0(3) . . . . ?
C26 Ti1 N2 C14 -93.7(2) . . . . ?
N1 Ti1 N2 C22 -78.4(4) . . . . ?
N3 Ti1 N2 C22 42.7(4) . . . . ?
O1 Ti1 N2 C22 174.8(4) . . . . ?
C26 Ti1 N2 C22 77.1(4) . . . . ?
C14 Ti1 N2 C22 170.8(5) . . . . ?
C1 O2 B1 C50 70.6(4) . . . . ?
C1 O2 B1 C38 -175.8(3) . . . . ?
C1 O2 B1 C44 -54.1(4) . . . . ?
Ti1 O1 C1 O2 143.5(4) . . . . ?
B1 O2 C1 O1 178.1(3) . . . . ?
C10 N1 C2 C7 -93.3(4) . . . . ?
Ti1 N1 C2 C7 96.6(4) . . . . ?
C10 N1 C2 C3 87.4(4) . . . . ?
Ti1 N1 C2 C3 -82.7(4) . . . . ?
C7 C2 C3 C4 -0.4(6) . . . . ?
N1 C2 C3 C4 179.0(3) . . . . ?
C2 C3 C4 C5 0.1(6) . . . . ?
C2 C3 C4 C8 -179.0(4) . . . . ?
C3 C4 C5 C6 0.3(6) . . . . ?
C8 C4 C5 C6 179.4(4) . . . . ?
C4 C5 C6 C7 -0.5(6) . . . . ?
C4 C5 C6 C9 -179.5(4) . . . . ?
C5 C6 C7 C2 0.2(6) . . . . ?
C9 C6 C7 C2 179.2(4) . . . . ?
C3 C2 C7 C6 0.2(6) . . . . ?
N1 C2 C7 C6 -179.1(4) . . . . ?
C2 N1 C10 C13 174.7(3) . . . . ?
Ti1 N1 C10 C13 -15.6(4) . . . . ?
C2 N1 C10 C11 54.9(4) . . . . ?
Ti1 N1 C10 C11 -135.5(3) . . . . ?
C2 N1 C10 C12 -65.8(4) . . . . ?
Ti1 N1 C10 C12 103.9(3) . . . . ?
C22 N2 C14 C15 -95.4(4) . . . . ?
Ti1 N2 C14 C15 77.9(4) . . . . ?
C22 N2 C14 C19 85.6(4) . . . . ?
Ti1 N2 C14 C19 -101.1(4) . . . . ?
C22 N2 C14 Ti1 -173.3(4) . . . . ?
C19 C14 C15 C16 -1.4(6) . . . . ?
N2 C14 C15 C16 179.6(3) . . . . ?
Ti1 C14 C15 C16 -137.4(3) . . . . ?
C14 C15 C16 C17 0.9(6) . . . . ?
C14 C15 C16 C20 -177.8(4) . . . . ?
C15 C16 C17 C18 -0.6(6) . . . . ?
C20 C16 C17 C18 178.1(4) . . . . ?
C16 C17 C18 C19 0.8(6) . . . . ?
C16 C17 C18 C21 -178.6(4) . . . . ?
C17 C18 C19 C14 -1.2(6) . . . . ?
C21 C18 C19 C14 178.2(4) . . . . ?
C15 C14 C19 C18 1.5(6) . . . . ?
N2 C14 C19 C18 -179.5(3) . . . . ?
Ti1 C14 C19 C18 130.3(3) . . . . ?
C14 N2 C22 C24 169.2(3) . . . . ?
Ti1 N2 C22 C24 -1.1(5) . . . . ?
C14 N2 C22 C23 -71.5(4) . . . . ?
Ti1 N2 C22 C23 118.3(4) . . . . ?
C14 N2 C22 C25 49.3(4) . . . . ?
Ti1 N2 C22 C25 -121.0(4) . . . . ?
C34 N3 C26 C31 82.0(4) . . . . ?
Ti1 N3 C26 C31 -101.1(3) . . . . ?
C34 N3 C26 C27 -101.2(4) . . . . ?
Ti1 N3 C26 C27 75.7(3) . . . . ?
C34 N3 C26 Ti1 -177.0(4) . . . . ?
C31 C26 C27 C28 0.9(5) . . . . ?
N3 C26 C27 C28 -176.0(3) . . . . ?
Ti1 C26 C27 C28 -129.5(3) . . . . ?
C26 C27 C28 C29 -1.0(5) . . . . ?
C26 C27 C28 C32 179.5(4) . . . . ?
C27 C28 C29 C30 0.3(6) . . . . ?
C32 C28 C29 C30 179.8(4) . . . . ?
C28 C29 C30 C31 0.4(6) . . . . ?
C28 C29 C30 C33 178.9(4) . . . . ?
C29 C30 C31 C26 -0.6(6) . . . . ?
C33 C30 C31 C26 -179.0(4) . . . . ?
C27 C26 C31 C30 -0.1(5) . . . . ?
N3 C26 C31 C30 176.7(3) . . . . ?
Ti1 C26 C31 C30 121.1(3) . . . . ?
C26 N3 C34 C37 -173.6(3) . . . . ?
Ti1 N3 C34 C37 11.8(6) . . . . ?
C26 N3 C34 C35 65.7(4) . . . . ?
Ti1 N3 C34 C35 -108.9(4) . . . . ?
C26 N3 C34 C36 -54.4(4) . . . . ?
Ti1 N3 C34 C36 131.0(4) . . . . ?
O2 B1 C38 C43 133.2(4) . . . . ?
C50 B1 C38 C43 -108.9(4) . . . . ?
C44 B1 C38 C43 19.4(5) . . . . ?
O2 B1 C38 C39 -49.4(4) . . . . ?
C50 B1 C38 C39 68.6(4) . . . . ?
C44 B1 C38 C39 -163.2(3) . . . . ?
C43 C38 C39 F1 175.9(3) . . . . ?
B1 C38 C39 F1 -1.8(5) . . . . ?
C43 C38 C39 C40 -2.3(6) . . . . ?
B1 C38 C39 C40 180.0(4) . . . . ?
F1 C39 C40 F2 1.8(6) . . . . ?
C38 C39 C40 F2 -179.9(4) . . . . ?
F1 C39 C40 C41 -177.7(4) . . . . ?
C38 C39 C40 C41 0.6(7) . . . . ?
F2 C40 C41 F3 0.3(6) . . . . ?
C39 C40 C41 F3 179.8(4) . . . . ?
F2 C40 C41 C42 -178.5(4) . . . . ?
C39 C40 C41 C42 1.0(7) . . . . ?
F3 C41 C42 F4 0.6(6) . . . . ?
C40 C41 C42 F4 179.5(4) . . . . ?
F3 C41 C42 C43 -179.5(4) . . . . ?
C40 C41 C42 C43 -0.7(6) . . . . ?
F4 C42 C43 F5 -1.5(5) . . . . ?
C41 C42 C43 F5 178.6(4) . . . . ?
F4 C42 C43 C38 178.6(4) . . . . ?
C41 C42 C43 C38 -1.2(6) . . . . ?
C39 C38 C43 F5 -177.3(3) . . . . ?
B1 C38 C43 F5 0.3(6) . . . . ?
C39 C38 C43 C42 2.6(6) . . . . ?
B1 C38 C43 C42 -179.9(4) . . . . ?
O2 B1 C44 C45 -61.0(4) . . . . ?
C50 B1 C44 C45 175.4(3) . . . . ?
C38 B1 C44 C45 50.9(5) . . . . ?
O2 B1 C44 C49 111.7(4) . . . . ?
C50 B1 C44 C49 -11.9(5) . . . . ?
C38 B1 C44 C49 -136.3(4) . . . . ?
C49 C44 C45 F6 -178.5(3) . . . . ?
B1 C44 C45 F6 -4.8(5) . . . . ?
C49 C44 C45 C46 1.1(5) . . . . ?
B1 C44 C45 C46 174.9(3) . . . . ?
F6 C45 C46 F7 -0.7(5) . . . . ?
C44 C45 C46 F7 179.7(3) . . . . ?
F6 C45 C46 C47 178.3(3) . . . . ?
C44 C45 C46 C47 -1.3(6) . . . . ?
F7 C46 C47 F8 0.0(5) . . . . ?
C45 C46 C47 F8 -178.9(3) . . . . ?
F7 C46 C47 C48 179.9(3) . . . . ?
C45 C46 C47 C48 0.9(6) . . . . ?
F8 C47 C48 F10 1.4(6) . . . . ?
C46 C47 C48 F10 -178.4(3) . . . . ?
F8 C47 C48 C49 179.5(3) . . . . ?
C46 C47 C48 C49 -0.3(6) . . . . ?
F10 C48 C49 F9 -0.5(5) . . . . ?
C47 C48 C49 F9 -178.5(3) . . . . ?
F10 C48 C49 C44 178.2(3) . . . . ?
C47 C48 C49 C44 0.2(6) . . . . ?
C45 C44 C49 F9 178.1(3) . . . . ?
B1 C44 C49 F9 4.9(6) . . . . ?
C45 C44 C49 C48 -0.5(5) . . . . ?
B1 C44 C49 C48 -173.7(4) . . . . ?
O2 B1 C50 C55 -2.4(6) . . . . ?
C38 B1 C50 C55 -113.2(4) . . . . ?
C44 B1 C50 C55 117.2(4) . . . . ?
O2 B1 C50 C51 174.0(3) . . . . ?
C38 B1 C50 C51 63.1(4) . . . . ?
C44 B1 C50 C51 -66.4(4) . . . . ?
C55 C50 C51 F11 -179.4(3) . . . . ?
B1 C50 C51 F11 3.7(5) . . . . ?
C55 C50 C51 C52 -0.9(6) . . . . ?
B1 C50 C51 C52 -177.8(4) . . . . ?
F11 C51 C52 F12 -1.9(6) . . . . ?
C50 C51 C52 F12 179.6(4) . . . . ?
F11 C51 C52 C53 177.6(4) . . . . ?
C50 C51 C52 C53 -0.9(6) . . . . ?
F12 C52 C53 F13 0.9(6) . . . . ?
C51 C52 C53 F13 -178.6(4) . . . . ?
F12 C52 C53 C54 -177.9(4) . . . . ?
C51 C52 C53 C54 2.6(6) . . . . ?
F13 C53 C54 F14 -0.1(6) . . . . ?
C52 C53 C54 F14 178.7(4) . . . . ?
F13 C53 C54 C55 178.8(3) . . . . ?
C52 C53 C54 C55 -2.4(6) . . . . ?
F14 C54 C55 F15 -0.5(5) . . . . ?
C53 C54 C55 F15 -179.3(3) . . . . ?
F14 C54 C55 C50 179.4(4) . . . . ?
C53 C54 C55 C50 0.5(6) . . . . ?
C51 C50 C55 F15 -179.0(3) . . . . ?
B1 C50 C55 F15 -2.5(6) . . . . ?
C51 C50 C55 C54 1.1(6) . . . . ?
B1 C50 C55 C54 177.6(4) . . . . ?
C56A C57A O3A C58A 178.2(9) . . . . ?
C57A O3A C58A C59A -176.9(8) . . . . ?
C56B C56B C57B O3B 111.2(19) 2_755 . . . ?
C56B C57B O3B C58B -65.2(19) . . . . ?
C57B O3B C58B C59B 178.9(14) . . . . ?
C56C C57C O3C C58C -152(4) . . . . ?
C57C O3C C58C C59C 162(4) . . . . ?
C56D C57D O3D C58D 177(3) . . . . ?
C57D O3D C58D C59D -180(4) . . . . ?
